data_4100463
_journal_name_full 'Journal of the American Chemical Society'
_journal_paper_doi 10.1021/ja0455291
_journal_year 2005
_chemical_formula_moiety 'C40 H36 N4 O7, H2 O'
_chemical_formula_sum 'C40 H38 N4 O8'
_chemical_formula_weight 702.76
_space_group_IT_number 2
_symmetry_cell_setting triclinic
_symmetry_Int_Tables_number 2
_symmetry_space_group_name_Hall '-P 1'
_symmetry_space_group_name_H-M 'P -1'
_cell_angle_alpha 87.72(2)
_cell_angle_beta 87.36(2)
_cell_angle_gamma 85.13(2)
_cell_formula_units_Z 2
_cell_length_a 10.704(3)
_cell_length_b 11.993(3)
_cell_length_c 13.714(3)
_cell_measurement_temperature 93.2
_cell_volume 1751.2(8)
_exptl_crystal_density_diffrn 1.333
_cod_original_formula_sum 'C40 H38 N4 O8 '
_cod_database_code 4100463

loop_
_symmetry_equiv_pos_as_xyz
x,y,z
-x,-y,-z

loop_
_atom_site_label
_atom_site_type_symbol
_atom_site_fract_x
_atom_site_fract_y
_atom_site_fract_z
_atom_site_U_iso_or_equiv
_atom_site_adp_type
_atom_site_occupancy
_atom_site_calc_flag
_atom_site_refinement_flags
_atom_site_disorder_assembly
_atom_site_disorder_group
O1 O -0.23785(9) -0.07380(10) 0.60829(8) 0.0325(3) Uani 1.00 d . . .
O2 O -0.24491(9) -0.1207(1) 0.76844(8) 0.0332(3) Uani 1.00 d . . .
O3 O 0.51875(8) -0.13992(9) 0.79259(8) 0.0264(2) Uani 1.00 d . . .
O4 O 0.0558(1) 0.38736(8) 1.06097(8) 0.0297(3) Uani 1.00 d . . .
O5 O -0.36563(9) 0.20454(9) 0.60034(7) 0.0270(2) Uani 1.00 d . . .
O6 O 0.3556(1) 0.41861(9) 0.42112(9) 0.0364(3) Uani 1.00 d . . .
O7 O 0.26760(9) 0.38531(9) 0.57190(8) 0.0288(3) Uani 1.00 d . . .
O8 O -0.3926(1) -0.1046(2) 0.4404(1) 0.0653(5) Uani 1.00 d . . .
N1 N 0.34715(10) -0.15208(9) 0.70500(8) 0.0198(3) Uani 1.00 d . . .
N2 N 0.2061(1) 0.26446(9) 0.99803(8) 0.0235(3) Uani 1.00 d . . .
N3 N -0.2793(1) 0.18260(10) 0.74805(8) 0.0217(3) Uani 1.00 d . . .
N4 N 0.1557(1) 0.36636(10) 0.43900(9) 0.0246(3) Uani 1.00 d . . .
C1 C -0.0461(1) -0.1122(1) 0.69126(9) 0.0183(3) Uani 1.00 d . . .
C2 C 0.0087(1) -0.1484(1) 0.77890(9) 0.0204(3) Uani 1.00 d . . .
C3 C 0.1385(1) -0.1621(1) 0.78294(9) 0.0202(3) Uani 1.00 d . . .
C4 C 0.2131(1) -0.1372(1) 0.70017(9) 0.0181(3) Uani 1.00 d . . .
C5 C 0.1596(1) -0.1018(1) 0.61212(9) 0.0198(3) Uani 1.00 d . . .
C6 C 0.0294(1) -0.0905(1) 0.60853(9) 0.0198(3) Uani 1.00 d . . .
C7 C -0.1853(1) -0.0999(1) 0.68352(10) 0.0220(3) Uani 1.00 d . . .
C8 C 0.4146(1) -0.2382(1) 0.6439(1) 0.0286(3) Uani 1.00 d . . .
C9 C 0.4089(1) -0.1061(1) 0.77456(9) 0.0195(3) Uani 1.00 d . . .
C10 C 0.3457(1) -0.0106(1) 0.83023(9) 0.0184(3) Uani 1.00 d . . .
C11 C 0.3618(1) -0.0112(1) 0.93060(10) 0.0222(3) Uani 1.00 d . . .
C12 C 0.3139(1) 0.0787(1) 0.98485(10) 0.0237(3) Uani 1.00 d . . .
C13 C 0.2515(1) 0.1721(1) 0.93904(10) 0.0202(3) Uani 1.00 d . . .
C14 C 0.2389(1) 0.1752(1) 0.83785(10) 0.0210(3) Uani 1.00 d . . .
C15 C 0.2841(1) 0.0834(1) 0.78397(9) 0.0206(3) Uani 1.00 d . . .
C16 C 0.2971(1) 0.3116(1) 1.0587(1) 0.0315(4) Uani 1.00 d . . .
C17 C 0.0858(1) 0.3112(1) 1.00464(10) 0.0218(3) Uani 1.00 d . . .
C18 C -0.0108(1) 0.2720(1) 0.94053(9) 0.0204(3) Uani 1.00 d . . .
C19 C -0.0819(1) 0.3550(1) 0.88803(10) 0.0224(3) Uani 1.00 d . . .
C20 C -0.1716(1) 0.3259(1) 0.82566(10) 0.0218(3) Uani 1.00 d . . .
C21 C -0.1915(1) 0.2137(1) 0.81596(9) 0.0194(3) Uani 1.00 d . . .
C22 C -0.1262(1) 0.1309(1) 0.87264(10) 0.0204(3) Uani 1.00 d . . .
C23 C -0.0352(1) 0.1599(1) 0.93426(9) 0.0204(3) Uani 1.00 d . . .
C24 C -0.3956(1) 0.1391(1) 0.7887(1) 0.0281(3) Uani 1.00 d . . .
C25 C -0.2747(1) 0.2129(1) 0.65113(10) 0.0210(3) Uani 1.00 d . . .
C26 C -0.1570(1) 0.2552(1) 0.60466(9) 0.0195(3) Uani 1.00 d . . .
C27 C -0.0351(1) 0.2115(1) 0.62550(9) 0.0203(3) Uani 1.00 d . . .
C28 C 0.0685(1) 0.2478(1) 0.57241(10) 0.0214(3) Uani 1.00 d . . .
C29 C 0.0524(1) 0.3311(1) 0.49831(9) 0.0209(3) Uani 1.00 d . . .
C30 C -0.0690(1) 0.3756(1) 0.47784(10) 0.0223(3) Uani 1.00 d . . .
C31 C -0.1721(1) 0.3368(1) 0.52959(9) 0.0212(3) Uani 1.00 d . . .
C32 C 0.1365(2) 0.3965(1) 0.3353(1) 0.0341(4) Uani 1.00 d . . .
C33 C 0.2678(1) 0.3910(1) 0.4737(1) 0.0266(3) Uani 1.00 d . . .
C34 C 0.3864(1) 0.4009(2) 0.6140(1) 0.0389(4) Uani 1.00 d . . .
C35 C 0.3636(1) 0.4491(1) 0.7131(1) 0.0282(3) Uani 1.00 d . . .
C36 C 0.2450(1) 0.4785(1) 0.7549(1) 0.0293(4) Uani 1.00 d . . .
C37 C 0.2308(2) 0.5296(1) 0.8448(1) 0.0364(4) Uani 1.00 d . . .
C38 C 0.3367(2) 0.5503(2) 0.8936(1) 0.0471(5) Uani 1.00 d . . .
C39 C 0.4555(2) 0.5188(2) 0.8533(2) 0.0527(6) Uani 1.00 d . . .
C40 C 0.4690(2) 0.4691(2) 0.7639(1) 0.0412(5) Uani 1.00 d . . .
H2 H -0.0427 -0.1636 0.8354 0.0245 Uiso 1.00 calc . . .
H2O H -0.327(2) -0.119(2) 0.762(1) 0.0405 Uiso 1.00 calc . . .
H3 H 0.1763 -0.1884 0.8418 0.0243 Uiso 1.00 calc . . .
H5 H 0.2110 -0.0857 0.5558 0.0237 Uiso 1.00 calc . . .
H6 H -0.0084 -0.0677 0.5488 0.0237 Uiso 1.00 calc . . .
H8O H -0.376(3) -0.091(2) 0.508(2) 0.0785 Uiso 1.00 calc . . .
H8O' H -0.482(3) -0.117(2) 0.442(2) 0.0785 Uiso 1.00 calc . . .
H8a H 0.3849 -0.2307 0.5795 0.0344 Uiso 1.00 calc . . .
H8b H 0.4004 -0.3105 0.6709 0.0344 Uiso 1.00 calc . . .
H8c H 0.5019 -0.2289 0.6419 0.0344 Uiso 1.00 calc . . .
H11 H 0.4060 -0.0737 0.9619 0.0267 Uiso 1.00 calc . . .
H12 H 0.3235 0.0769 1.0534 0.0285 Uiso 1.00 calc . . .
H14 H 0.1996 0.2399 0.8061 0.0252 Uiso 1.00 calc . . .
H15 H 0.2731 0.0844 0.7156 0.0247 Uiso 1.00 calc . . .
H16a H 0.2935 0.3905 1.0476 0.0378 Uiso 1.00 calc . . .
H16b H 0.2772 0.2950 1.1257 0.0378 Uiso 1.00 calc . . .
H16c H 0.3792 0.2797 1.0421 0.0378 Uiso 1.00 calc . . .
H19 H -0.0688 0.4316 0.8950 0.0269 Uiso 1.00 calc . . .
H20 H -0.2193 0.3825 0.7897 0.0262 Uiso 1.00 calc . . .
H22 H -0.1438 0.0549 0.8692 0.0245 Uiso 1.00 calc . . .
H23 H 0.0102 0.1035 0.9720 0.0245 Uiso 1.00 calc . . .
H24a H -0.4553 0.1999 0.8038 0.0337 Uiso 1.00 calc . . .
H24b H -0.3783 0.0952 0.8465 0.0337 Uiso 1.00 calc . . .
H24c H -0.4285 0.0941 0.7422 0.0337 Uiso 1.00 calc . . .
H27 H -0.0232 0.1564 0.6766 0.0243 Uiso 1.00 calc . . .
H28 H 0.1504 0.2161 0.5863 0.0256 Uiso 1.00 calc . . .
H30 H -0.0810 0.4326 0.4283 0.0268 Uiso 1.00 calc . . .
H31 H -0.2542 0.3662 0.5137 0.0254 Uiso 1.00 calc . . .
H32a H 0.2134 0.3828 0.2987 0.0409 Uiso 1.00 calc . . .
H32b H 0.1083 0.4736 0.3287 0.0409 Uiso 1.00 calc . . .
H32c H 0.0754 0.3526 0.3116 0.0409 Uiso 1.00 calc . . .
H34a H 0.4343 0.3307 0.6198 0.0467 Uiso 1.00 calc . . .
H34b H 0.4312 0.4507 0.5728 0.0467 Uiso 1.00 calc . . .
H36 H 0.1727 0.4636 0.7217 0.0351 Uiso 1.00 calc . . .
H37 H 0.1494 0.5501 0.8723 0.0437 Uiso 1.00 calc . . .
H38 H 0.3281 0.5858 0.9545 0.0566 Uiso 1.00 calc . . .
H39 H 0.5278 0.5316 0.8876 0.0632 Uiso 1.00 calc . . .
H40 H 0.5506 0.4485 0.7368 0.0494 Uiso 1.00 calc . . .

loop_
_atom_site_aniso_label
_atom_site_aniso_U_11
_atom_site_aniso_U_22
_atom_site_aniso_U_33
_atom_site_aniso_U_12
_atom_site_aniso_U_13
_atom_site_aniso_U_23
O1 0.0211(5) 0.0478(7) 0.0287(5) 0.0012(4) -0.0100(4) 0.0004(5)
O2 0.0133(4) 0.0571(7) 0.0295(5) -0.0050(4) -0.0040(4) 0.0025(5)
O3 0.0130(4) 0.0339(5) 0.0324(5) -0.0006(4) -0.0046(4) -0.0027(4)
O4 0.0369(6) 0.0236(5) 0.0293(5) 0.0002(4) -0.0076(4) -0.0085(4)
O5 0.0188(4) 0.0323(5) 0.0308(5) -0.0046(4) -0.0084(4) 0.0015(4)
O6 0.0306(6) 0.0328(6) 0.0457(7) -0.0089(5) 0.0159(5) -0.0072(5)
O7 0.0177(4) 0.0343(6) 0.0349(6) -0.0040(4) -0.0011(4) -0.0038(4)
O8 0.0484(8) 0.118(1) 0.0355(7) -0.0417(9) 0.0024(6) -0.0117(8)
N1 0.0137(5) 0.0245(5) 0.0215(5) -0.0013(4) -0.0016(4) -0.0040(4)
N2 0.0248(6) 0.0220(5) 0.0253(6) -0.0033(4) -0.0092(4) -0.0061(4)
N3 0.0164(5) 0.0258(6) 0.0237(5) -0.0069(4) -0.0034(4) 0.0016(4)
N4 0.0285(6) 0.0219(5) 0.0237(5) -0.0067(5) 0.0051(5) -0.0024(4)
C1 0.0155(5) 0.0184(6) 0.0215(6) -0.0024(4) -0.0051(4) -0.0015(5)
C2 0.0169(5) 0.0259(6) 0.0188(6) -0.0045(5) -0.0019(5) 0.0016(5)
C3 0.0169(5) 0.0240(6) 0.0202(6) -0.0034(5) -0.0055(5) 0.0015(5)
C4 0.0143(5) 0.0177(6) 0.0228(6) -0.0023(4) -0.0029(4) -0.0035(5)
C5 0.0202(6) 0.0219(6) 0.0176(6) -0.0042(5) -0.0007(5) -0.0011(5)
C6 0.0203(6) 0.0197(6) 0.0197(6) -0.0019(5) -0.0056(5) -0.0005(5)
C7 0.0174(6) 0.0235(6) 0.0256(6) -0.0010(5) -0.0042(5) -0.0025(5)
C8 0.0235(6) 0.0327(7) 0.0292(7) 0.0045(6) -0.0008(5) -0.0099(6)
C9 0.0141(5) 0.0230(6) 0.0219(6) -0.0041(5) -0.0010(4) 0.0007(5)
C10 0.0125(5) 0.0217(6) 0.0220(6) -0.0048(4) -0.0028(4) -0.0022(5)
C11 0.0190(6) 0.0239(6) 0.0239(6) -0.0014(5) -0.0057(5) 0.0008(5)
C12 0.0227(6) 0.0283(7) 0.0210(6) -0.0037(5) -0.0059(5) -0.0023(5)
C13 0.0171(5) 0.0213(6) 0.0230(6) -0.0048(5) -0.0033(5) -0.0034(5)
C14 0.0205(6) 0.0207(6) 0.0225(6) -0.0044(5) -0.0047(5) 0.0015(5)
C15 0.0190(6) 0.0242(6) 0.0195(6) -0.0056(5) -0.0040(5) -0.0002(5)
C16 0.0336(8) 0.0275(7) 0.0360(8) -0.0062(6) -0.0169(6) -0.0075(6)
C17 0.0272(6) 0.0164(6) 0.0226(6) -0.0036(5) -0.0054(5) 0.0003(5)
C18 0.0211(6) 0.0205(6) 0.0200(6) -0.0024(5) -0.0015(5) -0.0035(5)
C19 0.0240(6) 0.0184(6) 0.0252(6) -0.0020(5) -0.0020(5) -0.0031(5)
C20 0.0202(6) 0.0206(6) 0.0242(6) 0.0005(5) -0.0019(5) 0.0009(5)
C21 0.0156(5) 0.0230(6) 0.0198(6) -0.0036(5) -0.0003(4) -0.0003(5)
C22 0.0202(6) 0.0190(6) 0.0224(6) -0.0050(5) -0.0005(5) -0.0001(5)
C23 0.0214(6) 0.0185(6) 0.0215(6) -0.0026(5) -0.0028(5) 0.0017(5)
C24 0.0179(6) 0.0344(8) 0.0325(7) -0.0086(5) -0.0009(5) 0.0055(6)
C25 0.0183(6) 0.0189(6) 0.0259(6) -0.0006(5) -0.0044(5) -0.0013(5)
C26 0.0186(6) 0.0197(6) 0.0207(6) -0.0033(5) -0.0031(5) -0.0029(5)
C27 0.0199(6) 0.0203(6) 0.0206(6) -0.0011(5) -0.0022(5) -0.0005(5)
C28 0.0188(6) 0.0235(6) 0.0219(6) -0.0017(5) -0.0010(5) -0.0024(5)
C29 0.0244(6) 0.0183(6) 0.0207(6) -0.0049(5) 0.0015(5) -0.0050(5)
C30 0.0290(7) 0.0179(6) 0.0205(6) -0.0034(5) -0.0040(5) -0.0002(5)
C31 0.0228(6) 0.0193(6) 0.0221(6) -0.0014(5) -0.0061(5) -0.0026(5)
C32 0.0476(9) 0.0324(8) 0.0235(7) -0.0140(7) 0.0062(6) -0.0029(6)
C33 0.0242(6) 0.0197(6) 0.0356(8) -0.0016(5) 0.0067(6) -0.0060(5)
C34 0.0154(6) 0.0480(10) 0.054(1) -0.0006(6) -0.0034(6) -0.0105(8)
C35 0.0208(6) 0.0240(7) 0.0405(8) -0.0050(5) -0.0081(6) 0.0055(6)
C36 0.0240(7) 0.0269(7) 0.0372(8) -0.0008(5) -0.0082(6) 0.0015(6)
C37 0.0397(9) 0.0327(8) 0.0370(8) -0.0030(7) -0.0052(7) 0.0012(6)
C38 0.061(1) 0.048(1) 0.0366(9) -0.0203(9) -0.0119(9) -0.0007(8)
C39 0.046(1) 0.068(1) 0.050(1) -0.0294(10) -0.0200(9) 0.0056(10)
C40 0.0245(7) 0.050(1) 0.051(1) -0.0134(7) -0.0115(7) 0.0094(8)

loop_
_geom_bond_atom_site_label_1
_geom_bond_atom_site_label_2
_geom_bond_distance
_geom_bond_site_symmetry_1
_geom_bond_site_symmetry_2
_geom_bond_publ_flag
O1 C7 1.215(2) . . yes
O2 C7 1.327(2) . . yes
O2 H2O 0.887 . . no
O3 C9 1.243(2) . . yes
O4 C17 1.232(2) . . yes
O5 C25 1.236(2) . . yes
O6 C33 1.218(2) . . yes
O7 C33 1.346(2) . . yes
O7 C34 1.450(2) . . yes
O8 H8O 0.969 . . no
O8 H8O' 0.982 . . no
N1 C4 1.435(2) . . yes
N1 C8 1.476(2) . . yes
N1 C9 1.346(2) . . yes
N2 C13 1.436(2) . . yes
N2 C16 1.472(2) . . yes
N2 C17 1.361(2) . . yes
N3 C21 1.435(2) . . yes
N3 C24 1.468(2) . . yes
N3 C25 1.364(2) . . yes
N4 C29 1.426(2) . . yes
N4 C32 1.473(2) . . yes
N4 C33 1.370(2) . . yes
C1 C2 1.399(2) . . yes
C1 C6 1.392(2) . . yes
C1 C7 1.492(2) . . yes
C2 C3 1.389(2) . . yes
C2 H2 0.950 . . no
C3 C4 1.395(2) . . yes
C3 H3 0.950 . . no
C4 C5 1.395(2) . . yes
C5 C6 1.392(2) . . yes
C5 H5 0.950 . . no
C6 H6 0.950 . . no
C8 H8a 0.950 . . no
C8 H8b 0.950 . . no
C8 H8c 0.950 . . no
C9 C10 1.497(2) . . yes
C10 C11 1.395(2) . . yes
C10 C15 1.402(2) . . yes
C11 C12 1.383(2) . . yes
C11 H11 0.950 . . no
C12 C13 1.397(2) . . yes
C12 H12 0.950 . . no
C13 C14 1.399(2) . . yes
C14 C15 1.391(2) . . yes
C14 H14 0.950 . . no
C15 H15 0.950 . . no
C16 H16a 0.950 . . no
C16 H16b 0.950 . . no
C16 H16c 0.950 . . no
C17 C18 1.505(2) . . yes
C18 C19 1.397(2) . . yes
C18 C23 1.398(2) . . yes
C19 C20 1.390(2) . . yes
C19 H19 0.950 . . no
C20 C21 1.393(2) . . yes
C20 H20 0.950 . . no
C21 C22 1.396(2) . . yes
C22 C23 1.393(2) . . yes
C22 H22 0.950 . . no
C23 H23 0.950 . . no
C24 H24a 0.950 . . no
C24 H24b 0.950 . . no
C24 H24c 0.950 . . no
C25 C26 1.503(2) . . yes
C26 C27 1.402(2) . . yes
C26 C31 1.398(2) . . yes
C27 C28 1.390(2) . . yes
C27 H27 0.950 . . no
C28 C29 1.402(2) . . yes
C28 H28 0.950 . . no
C29 C30 1.398(2) . . yes
C30 C31 1.388(2) . . yes
C30 H30 0.950 . . no
C31 H31 0.950 . . no
C32 H32a 0.950 . . no
C32 H32b 0.950 . . no
C32 H32c 0.950 . . no
C34 C35 1.499(3) . . yes
C34 H34a 0.950 . . no
C34 H34b 0.950 . . no
C35 C36 1.392(2) . . yes
C35 C40 1.397(2) . . yes
C36 C37 1.394(2) . . yes
C36 H36 0.950 . . no
C37 C38 1.388(3) . . yes
C37 H37 0.950 . . no
C38 C39 1.391(3) . . yes
C38 H38 0.950 . . no
C39 C40 1.380(3) . . yes
C39 H39 0.950 . . no
C40 H40 0.950 . . no

loop_
_cod_related_entry_id
_cod_related_entry_database
_cod_related_entry_code
1 ChemSpider 30659926
